data_7132436
loop_
_publ_author_name
'Chen, Feijing'
'Guo, Wenjing'
'Ma, Yan-Na'
'Chen, Xuenian'

_publ_section_title
;
 9,9'-Bis-<i>o</i>-carboranes: synthesis and exploration of properties.
;
_journal_issue 5
_journal_name_full 'Chemical communications (Cambridge, England)'
_journal_page_first 614
_journal_page_last 617
_journal_paper_doi 10.1039/d3cc05041f
_journal_volume 60
_journal_year 2024
_chemical_formula_moiety 'C2 H11 B10'
_chemical_formula_sum 'C2 H11 B10'
_chemical_formula_weight 143.21
_space_group_crystal_system monoclinic
_space_group_IT_number 14
_space_group_name_Hall '-P 2yn'
_space_group_name_H-M_alt 'P 1 21/n 1'
_atom_sites_solution_hydrogens mixed
_atom_sites_solution_primary dual
_audit_creation_date 2023-05-08
_audit_creation_method
;
Olex2 1.5
(compiled 2023.03.06 svn.rbb2c1857 for OlexSys, GUI svn.r6748)
;
_audit_update_record
;
2023-06-07 deposited with the CCDC.	2023-12-04 downloaded from the CCDC.
;
_cell_angle_alpha 90
_cell_angle_beta 97.066(4)
_cell_angle_gamma 90
_cell_formula_units_Z 4
_cell_length_a 6.9432(3)
_cell_length_b 10.0433(5)
_cell_length_c 12.6587(6)
_cell_measurement_reflns_used 3163
_cell_measurement_temperature 149.99(10)
_cell_measurement_theta_max 71.3850
_cell_measurement_theta_min 5.6320
_cell_volume 876.02(7)
_computing_cell_refinement 'CrysAlisPro 1.171.42.81a (Rigaku OD, 2023)'
_computing_data_collection 'CrysAlisPro 1.171.42.81a (Rigaku OD, 2023)'
_computing_data_reduction 'CrysAlisPro 1.171.42.81a (Rigaku OD, 2023)'
_computing_molecular_graphics 'Olex2 1.5 (Dolomanov et al., 2009)'
_computing_publication_material 'Olex2 1.5 (Dolomanov et al., 2009)'
_computing_structure_refinement 'SHELXL 2018/3 (Sheldrick, 2015)'
_computing_structure_solution 'SHELXT 2018/2 (Sheldrick, 2018)'
_diffrn_ambient_environment N~2~
_diffrn_ambient_temperature 149.99(10)
_diffrn_detector 'CCD plate'
_diffrn_detector_area_resol_mean 8.0521
_diffrn_detector_type EosS2
_diffrn_measured_fraction_theta_full 0.999
_diffrn_measured_fraction_theta_max 0.986
_diffrn_measurement_details
;
List of Runs (angles in degrees, time in seconds):

  # Type    Start    End  Width  t~exp~   \w     \q     \k     \f   Frames
#--------------------------------------------------------------------------
  1  \w    -74.00 -49.00   1.00    1.00    --  -35.62 -13.00 159.00   25
  2  \w    -46.00 -21.00   1.00    1.00    --  -35.62  13.00 -28.00   25
  3  \w     35.00  96.00   1.00    1.00    --   35.62  13.00 -28.00   61
  4  \w    -18.00  31.00   1.00    1.00    --   35.62 -13.00 159.00   49
  5  \w     97.00 175.00   1.00    2.74    --  107.12  13.00 -28.00   78
  6  \w     37.00  81.00   1.00    2.74    --  107.12 -13.00 159.00   44
  7  \w    -93.00 -43.00   1.00    1.00    --  -35.62-178.00  30.00   50
  8  \w    -98.00 -38.00   1.00    1.00    --  -35.62 -57.00 -30.00   60
  9  \w    -36.00  64.00   1.00    1.00    --   35.62 -19.00 -30.00  100
 10  \w     14.00  72.00   1.00    1.00    --   35.62 -99.00-120.00   58
 11  \w     10.00  74.00   1.00    1.00    --   35.62 -99.00 -30.00   64
 12  \w     59.00  99.00   1.00    1.00    --   35.62-178.00 -90.00   40
 13  \w     10.00  71.00   1.00    1.00    --   35.62 -99.00  90.00   61
 14  \w     57.00 106.00   1.00    2.74    --  107.12 -95.00 -30.00   49
 15  \w     42.00 124.00   1.00    2.74    --  107.12 -45.00   0.00   82
 16  \w     40.00 125.00   1.00    2.74    --  107.12 -45.00 -90.00   85
 17  \w    104.00 171.00   1.00    2.74    --  107.12  77.00  60.00   67
 18  \w     61.00 109.00   1.00    2.74    --  107.12-111.00 150.00   48
 19  \w     40.00  96.00   1.00    2.74    --  107.12-111.00 -60.00   56
 20  \w     90.00 116.00   1.00    2.74    --  107.12  45.00-150.00   26
 21  \w    105.00 174.00   1.00    2.74    --  107.12  77.00   0.00   69
 22  \w    143.00 168.00   1.00    2.74    --  107.12  45.00-150.00   25
 23  \w     66.00 113.00   1.00    2.74    --  107.12 -77.00   0.00   47
 24  \w     64.00 125.00   1.00    2.74    --  107.12 178.00 -90.00   61
 25  \w     43.00  69.00   1.00    2.74    --  107.12 -95.00-120.00   26
 26  \w    122.00 152.00   1.00    2.74    --  107.12 111.00 -90.00   30
 27  \w     44.00 102.00   1.00    2.74    --  107.12 -95.00-150.00   58
;
_diffrn_measurement_device 'four-circle diffractometer'
_diffrn_measurement_device_type 'SuperNova, Dual, Cu at home/near, EosS2'
_diffrn_measurement_method '\w scans'
_diffrn_orient_matrix_type 'CrysAlisPro convention (1999,Acta A55,543-557)'
_diffrn_orient_matrix_UB_11 0.0585594000
_diffrn_orient_matrix_UB_12 -0.1478709000
_diffrn_orient_matrix_UB_13 0.0089101000
_diffrn_orient_matrix_UB_21 0.2155049000
_diffrn_orient_matrix_UB_22 0.0406512000
_diffrn_orient_matrix_UB_23 0.0197179000
_diffrn_orient_matrix_UB_31 -0.0115127000
_diffrn_orient_matrix_UB_32 0.0046323000
_diffrn_orient_matrix_UB_33 0.1206647000
_diffrn_radiation_monochromator mirror
_diffrn_radiation_probe x-ray
_diffrn_radiation_type 'Cu K\a'
_diffrn_radiation_wavelength 1.54184
_diffrn_reflns_av_R_equivalents 0.0605
_diffrn_reflns_av_unetI/netI 0.0463
_diffrn_reflns_Laue_measured_fraction_full 0.999
_diffrn_reflns_Laue_measured_fraction_max 0.986
_diffrn_reflns_limit_h_max 8
_diffrn_reflns_limit_h_min -8
_diffrn_reflns_limit_k_max 12
_diffrn_reflns_limit_k_min -11
_diffrn_reflns_limit_l_max 15
_diffrn_reflns_limit_l_min -9
_diffrn_reflns_number 5428
_diffrn_reflns_point_group_measured_fraction_full 0.999
_diffrn_reflns_point_group_measured_fraction_max 0.986
_diffrn_reflns_theta_full 67.684
_diffrn_reflns_theta_max 71.461
_diffrn_reflns_theta_min 5.640
_diffrn_source 'micro-focus sealed X-ray tube'
_diffrn_source_type 'SuperNova (Cu) X-ray Source'
_exptl_absorpt_coefficient_mu 0.275
_exptl_absorpt_correction_T_max 1.00000
_exptl_absorpt_correction_T_min 0.74379
_exptl_absorpt_correction_type multi-scan
_exptl_absorpt_process_details
;
CrysAlisPro 1.171.42.81a (Rigaku Oxford Diffraction, 2023)
Empirical absorption correction using spherical harmonics,
implemented in SCALE3 ABSPACK scaling algorithm.
;
_exptl_crystal_colour 'clear light colourless'
_exptl_crystal_colour_lustre clear
_exptl_crystal_colour_modifier light
_exptl_crystal_colour_primary colourless
_exptl_crystal_density_diffrn 1.086
_exptl_crystal_description block
_exptl_crystal_F_000 292
_exptl_crystal_size_max 0.01
_exptl_crystal_size_mid 0.01
_exptl_crystal_size_min 0.01
_refine_diff_density_max 0.279
_refine_diff_density_min -0.248
_refine_diff_density_rms 0.046
_refine_ls_extinction_method none
_refine_ls_goodness_of_fit_ref 1.084
_refine_ls_hydrogen_treatment mixed
_refine_ls_matrix_type full
_refine_ls_number_parameters 145
_refine_ls_number_reflns 1685
_refine_ls_number_restraints 0
_refine_ls_restrained_S_all 1.084
_refine_ls_R_factor_all 0.0716
_refine_ls_R_factor_gt 0.0659
_refine_ls_shift/su_max 0.000
_refine_ls_shift/su_mean 0.000
_refine_ls_structure_factor_coef Fsqd
_refine_ls_weighting_details 'w=1/[\s^2^(Fo^2^)+(0.1024P)^2^+0.2531P] where P=(Fo^2^+2Fc^2^)/3'
_refine_ls_weighting_scheme calc
_refine_ls_wR_factor_gt 0.1841
_refine_ls_wR_factor_ref 0.1896
_reflns_Friedel_coverage 0.000
_reflns_number_gt 1474
_reflns_number_total 1685
_reflns_threshold_expression 'I > 2\s(I)'
_cod_data_source_file d3cc05041f2.cif
_cod_data_source_block 20230315-wy_auto
_cod_depositor_comments 'Adding full bibliography for 7132433--7132440.cif.'
_cod_database_code 7132436
_shelx_shelxl_version_number 2018/3
_chemical_oxdiff_formula 'C1 B1 H1'
_shelx_space_group_comment
;
The symmetry employed for this shelxl refinement is uniquely defined
by the following loop, which should always be used as a source of
symmetry information in preference to the above space-group names.
They are only intended as comments.
;
_shelx_estimated_absorpt_t_max 0.997
_shelx_estimated_absorpt_t_min 0.997
_reflns_odcompleteness_completeness 99.82
_reflns_odcompleteness_iscentric 1
_reflns_odcompleteness_theta 66.97
_olex2_refinement_description
;
1.a Boron cage BH refined with riding coordinates:
 C4(H4), C5(H5)
;
_olex2_submission_special_instructions 'No special instructions were received'
_oxdiff_exptl_absorpt_empirical_details
;
Empirical correction (ABSPACK) includes:
- Absorption correction using spherical harmonics
- Frame scaling
;
_oxdiff_exptl_absorpt_empirical_full_max 2.446
_oxdiff_exptl_absorpt_empirical_full_min 0.528

loop_
_space_group_symop_operation_xyz
'x, y, z'
'-x+1/2, y+1/2, -z+1/2'
'-x, -y, -z'
'x-1/2, -y-1/2, z-1/2'

loop_
_atom_site_label
_atom_site_type_symbol
_atom_site_fract_x
_atom_site_fract_y
_atom_site_fract_z
_atom_site_U_iso_or_equiv
_atom_site_adp_type
_atom_site_occupancy
_atom_site_site_symmetry_order
_atom_site_calc_flag
_atom_site_refinement_flags_posn
_atom_site_refinement_flags_adp
_atom_site_refinement_flags_occupancy
_atom_site_disorder_assembly
_atom_site_disorder_group
C4 C 0.3437(2) 0.26146(17) 0.30430(13) 0.0276(4) Uani 1 1 d . . . . .
H4 H 0.207238 0.219808 0.260228 0.033 Uiso 1 1 calc R U . . .
C5 C 0.5544(3) 0.20753(19) 0.27987(15) 0.0358(5) Uani 1 1 d . . . . .
H5 H 0.567711 0.128042 0.219138 0.043 Uiso 1 1 calc R U . . .
B2 B 0.5106(2) 0.43859(17) 0.45553(14) 0.0234(4) Uani 1 1 d . . . . .
B3 B 0.3439(3) 0.30283(18) 0.43479(15) 0.0252(4) Uani 1 1 d . . . . .
B1 B 0.3498(3) 0.42520(19) 0.33522(15) 0.0283(5) Uani 1 1 d . . . . .
B8 B 0.5840(3) 0.2720(2) 0.49225(17) 0.0345(5) Uani 1 1 d . . . . .
B7 B 0.4701(3) 0.16054(19) 0.39646(16) 0.0324(5) Uani 1 1 d . . . . .
B12 B 0.5933(4) 0.4726(2) 0.33003(18) 0.0400(6) Uani 1 1 d . . . . .
B11 B 0.4803(4) 0.3622(2) 0.23387(17) 0.0417(6) Uani 1 1 d . . . . .
B9 B 0.7400(3) 0.3772(3) 0.4281(2) 0.0446(7) Uani 1 1 d . . . . .
B6 B 0.7156(3) 0.2071(3) 0.3920(2) 0.0484(7) Uani 1 1 d . . . . .
B10 B 0.7213(4) 0.3315(3) 0.2916(2) 0.0526(8) Uani 1 1 d . . . . .
H1 H 0.215(3) 0.487(2) 0.3100(18) 0.050(7) Uiso 1 1 d . . . . .
H8 H 0.609(4) 0.243(3) 0.574(2) 0.067(8) Uiso 1 1 d . . . . .
H3 H 0.207(4) 0.286(2) 0.4709(18) 0.048(6) Uiso 1 1 d . . . . .
H7 H 0.422(3) 0.060(2) 0.4013(18) 0.049(7) Uiso 1 1 d . . . . .
H11 H 0.437(4) 0.370(3) 0.1496(19) 0.057(7) Uiso 1 1 d . . . . .
H6 H 0.832(4) 0.130(3) 0.395(2) 0.060(7) Uiso 1 1 d . . . . .
H9 H 0.876(3) 0.414(2) 0.4693(19) 0.052(7) Uiso 1 1 d . . . . .
H12 H 0.630(4) 0.576(3) 0.305(2) 0.066(8) Uiso 1 1 d . . . . .
H10 H 0.835(5) 0.326(3) 0.236(2) 0.091(11) Uiso 1 1 d . . . . .

loop_
_atom_site_aniso_label
_atom_site_aniso_U_11
_atom_site_aniso_U_22
_atom_site_aniso_U_33
_atom_site_aniso_U_23
_atom_site_aniso_U_13
_atom_site_aniso_U_12
C4 0.0264(9) 0.0264(8) 0.0282(9) -0.0035(6) -0.0044(6) -0.0026(6)
C5 0.0291(10) 0.0359(10) 0.0427(10) -0.0149(8) 0.0055(8) -0.0029(7)
B2 0.0152(8) 0.0246(9) 0.0296(9) -0.0062(7) -0.0005(6) -0.0004(6)
B3 0.0225(9) 0.0239(9) 0.0287(9) -0.0014(7) 0.0006(7) -0.0031(7)
B1 0.0303(10) 0.0235(9) 0.0293(9) 0.0006(7) -0.0041(7) 0.0002(7)
B8 0.0329(11) 0.0302(10) 0.0357(11) -0.0080(8) -0.0144(8) 0.0105(8)
B7 0.0361(11) 0.0231(9) 0.0349(11) -0.0039(8) -0.0078(8) 0.0034(8)
B12 0.0483(13) 0.0334(11) 0.0426(12) -0.0124(9) 0.0232(10) -0.0182(10)
B11 0.0629(15) 0.0345(11) 0.0287(11) -0.0046(8) 0.0102(9) -0.0132(10)
B9 0.0165(9) 0.0480(13) 0.0688(16) -0.0352(12) 0.0032(9) -0.0030(8)
B6 0.0256(11) 0.0475(14) 0.0678(16) -0.0332(12) -0.0114(10) 0.0128(9)
B10 0.0377(13) 0.0545(15) 0.0712(17) -0.0348(13) 0.0294(12) -0.0190(11)

loop_
_atom_type_symbol
_atom_type_description
_atom_type_scat_dispersion_real
_atom_type_scat_dispersion_imag
_atom_type_scat_source
C C 0.0181 0.0091 'International Tables Vol C Tables 4.2.6.8 and 6.1.1.4'
H H 0.0000 0.0000 'International Tables Vol C Tables 4.2.6.8 and 6.1.1.4'
B B 0.0090 0.0039 'International Tables Vol C Tables 4.2.6.8 and 6.1.1.4'

loop_
_geom_angle_atom_site_label_1
_geom_angle_atom_site_label_2
_geom_angle_atom_site_label_3
_geom_angle
_geom_angle_site_symmetry_1
_geom_angle_site_symmetry_3
_geom_angle_publ_flag
C5 C4 H4 120.5 . . ?
C5 C4 B3 111.88(13) . . ?
C5 C4 B1 111.80(13) . . ?
C5 C4 B7 62.13(12) . . ?
C5 C4 B11 61.84(13) . . ?
B3 C4 H4 118.3 . . ?
B3 C4 B7 62.76(11) . . ?
B3 C4 B11 115.27(13) . . ?
B1 C4 H4 118.3 . . ?
B1 C4 B3 62.67(10) . . ?
B1 C4 B7 115.10(13) . . ?
B1 C4 B11 62.97(12) . . ?
B7 C4 H4 116.8 . . ?
B7 C4 B11 115.90(15) . . ?
B11 C4 H4 116.8 . . ?
C4 C5 H5 121.4 . . ?
C4 C5 B7 61.22(11) . . ?
C4 C5 B11 61.55(12) . . ?
C4 C5 B6 110.99(14) . . ?
C4 C5 B10 111.12(15) . . ?
B7 C5 H5 117.3 . . ?
B11 C5 H5 117.3 . . ?
B11 C5 B7 114.87(14) . . ?
B6 C5 H5 118.1 . . ?
B6 C5 B7 62.62(14) . . ?
B6 C5 B11 115.19(15) . . ?
B10 C5 H5 118.0 . . ?
B10 C5 B7 115.34(16) . . ?
B10 C5 B11 62.46(15) . . ?
B10 C5 B6 63.58(17) . . ?
B2 B2 B3 123.20(17) 3_666 . ?
B2 B2 B1 121.94(17) 3_666 . ?
B2 B2 B8 123.64(18) 3_666 . ?
B2 B2 B12 121.13(18) 3_666 . ?
B2 B2 B9 122.42(16) 3_666 . ?
B3 B2 B8 58.96(10) . . ?
B3 B2 B12 106.75(12) . . ?
B1 B2 B3 59.31(10) . . ?
B1 B2 B8 106.23(12) . . ?
B1 B2 B12 59.35(12) . . ?
B1 B2 B9 106.79(14) . . ?
B12 B2 B8 107.23(14) . . ?
B9 B2 B3 106.59(13) . . ?
B9 B2 B8 59.69(13) . . ?
B9 B2 B12 59.99(14) . . ?
C4 B3 B2 104.59(13) . . ?
C4 B3 B1 58.29(10) . . ?
C4 B3 B8 104.20(14) . . ?
C4 B3 B7 58.66(10) . . ?
C4 B3 H3 117.3(12) . . ?
B2 B3 H3 128.8(12) . . ?
B1 B3 B2 60.14(10) . . ?
B1 B3 B7 108.07(14) . . ?
B1 B3 H3 119.7(12) . . ?
B8 B3 B2 60.73(11) . . ?
B8 B3 B1 108.29(14) . . ?
B8 B3 B7 59.84(11) . . ?
B8 B3 H3 127.8(12) . . ?
B7 B3 B2 108.80(13) . . ?
B7 B3 H3 117.4(12) . . ?
C4 B1 B2 105.48(12) . . ?
C4 B1 B3 59.04(10) . . ?
C4 B1 B12 104.49(14) . . ?
C4 B1 B11 59.09(11) . . ?
C4 B1 H1 118.1(13) . . ?
B2 B1 H1 127.4(12) . . ?
B3 B1 B2 60.55(10) . . ?
B3 B1 B12 108.69(14) . . ?
B3 B1 B11 109.06(14) . . ?
B3 B1 H1 119.5(12) . . ?
B12 B1 B2 60.56(11) . . ?
B12 B1 B11 59.52(12) . . ?
B12 B1 H1 127.0(12) . . ?
B11 B1 B2 108.84(14) . . ?
B11 B1 H1 117.9(12) . . ?
B2 B8 H8 120.9(15) . . ?
B3 B8 B2 60.31(10) . . ?
B3 B8 B7 60.43(11) . . ?
B3 B8 B9 107.76(15) . . ?
B3 B8 B6 108.27(14) . . ?
B3 B8 H8 118.8(15) . . ?
B7 B8 B2 108.94(13) . . ?
B7 B8 B9 108.04(15) . . ?
B7 B8 B6 60.20(12) . . ?
B7 B8 H8 119.9(15) . . ?
B9 B8 B2 59.81(12) . . ?
B9 B8 H8 124.6(15) . . ?
B6 B8 B2 108.16(17) . . ?
B6 B8 B9 59.74(14) . . ?
B6 B8 H8 123.6(15) . . ?
C4 B7 C5 56.65(11) . . ?
C4 B7 B3 58.57(10) . . ?
C4 B7 B8 104.05(13) . . ?
C4 B7 B6 103.71(16) . . ?
C4 B7 H7 117.7(13) . . ?
C5 B7 B3 104.20(13) . . ?
C5 B7 B8 104.17(15) . . ?
C5 B7 B6 58.06(13) . . ?
C5 B7 H7 116.7(12) . . ?
B3 B7 B6 107.73(14) . . ?
B3 B7 H7 125.4(13) . . ?
B8 B7 B3 59.73(10) . . ?
B8 B7 B6 60.23(12) . . ?
B8 B7 H7 132.6(12) . . ?
B6 B7 H7 123.8(13) . . ?
B2 B12 H12 122.3(14) . . ?
B1 B12 B2 60.10(10) . . ?
B1 B12 B9 107.26(15) . . ?
B1 B12 B10 108.02(14) . . ?
B1 B12 H12 120.8(14) . . ?
B11 B12 B2 109.28(14) . . ?
B11 B12 B1 60.53(13) . . ?
B11 B12 B9 108.12(16) . . ?
B11 B12 B10 60.10(14) . . ?
B11 B12 H12 119.1(14) . . ?
B9 B12 B2 59.84(12) . . ?
B9 B12 H12 124.1(14) . . ?
B10 B12 B2 108.57(17) . . ?
B10 B12 B9 59.97(15) . . ?
B10 B12 H12 121.5(14) . . ?
C4 B11 C5 56.61(11) . . ?
C4 B11 B1 57.94(11) . . ?
C4 B11 B12 103.94(14) . . ?
C4 B11 B10 103.80(17) . . ?
C4 B11 H11 116.9(14) . . ?
C5 B11 B1 103.63(14) . . ?
C5 B11 B12 104.26(17) . . ?
C5 B11 B10 58.19(14) . . ?
C5 B11 H11 115.8(15) . . ?
B1 B11 H11 125.9(14) . . ?
B12 B11 B1 59.95(11) . . ?
B12 B11 B10 60.34(14) . . ?
B12 B11 H11 133.7(14) . . ?
B10 B11 B1 107.75(15) . . ?
B10 B11 H11 123.9(14) . . ?
B2 B9 B12 60.16(12) . . ?
B2 B9 H9 122.3(13) . . ?
B8 B9 B2 60.50(11) . . ?
B8 B9 B12 108.00(14) . . ?
B8 B9 H9 121.7(13) . . ?
B12 B9 H9 122.6(13) . . ?
B6 B9 B2 108.94(15) . . ?
B6 B9 B8 60.03(14) . . ?
B6 B9 B12 108.08(15) . . ?
B6 B9 B10 60.46(15) . . ?
B6 B9 H9 120.1(13) . . ?
B10 B9 B2 108.58(16) . . ?
B10 B9 B8 108.33(15) . . ?
B10 B9 B12 59.67(15) . . ?
B10 B9 H9 120.6(13) . . ?
C5 B6 B8 104.62(14) . . ?
C5 B6 B7 59.32(11) . . ?
C5 B6 B9 104.22(17) . . ?
C5 B6 B10 58.16(14) . . ?
C5 B6 H6 115.5(13) . . ?
B8 B6 B10 108.09(16) . . ?
B8 B6 H6 131.6(13) . . ?
B7 B6 B8 59.57(12) . . ?
B7 B6 B10 108.18(16) . . ?
B7 B6 H6 120.7(14) . . ?
B9 B6 B8 60.24(13) . . ?
B9 B6 B7 107.93(15) . . ?
B9 B6 B10 59.96(15) . . ?
B9 B6 H6 127.9(14) . . ?
B10 B6 H6 115.5(13) . . ?
C5 B10 B12 104.53(16) . . ?
C5 B10 B11 59.35(13) . . ?
C5 B10 B9 104.01(17) . . ?
C5 B10 B6 58.26(13) . . ?
C5 B10 H10 116.0(16) . . ?
B12 B10 B9 60.36(14) . . ?
B12 B10 B6 107.92(16) . . ?
B12 B10 H10 128.7(16) . . ?
B11 B10 B12 59.56(14) . . ?
B11 B10 B9 107.99(15) . . ?
B11 B10 B6 108.27(16) . . ?
B11 B10 H10 116.9(17) . . ?
B9 B10 B6 59.58(15) . . ?
B9 B10 H10 130.4(17) . . ?
B6 B10 H10 119.5(17) . . ?

loop_
_geom_bond_atom_site_label_1
_geom_bond_atom_site_label_2
_geom_bond_distance
_geom_bond_site_symmetry_2
_geom_bond_publ_flag
C4 H4 1.1200 . ?
C4 C5 1.625(2) . ?
C4 B3 1.703(2) . ?
C4 B1 1.690(2) . ?
C4 B7 1.705(2) . ?
C4 B11 1.711(3) . ?
C5 H5 1.1200 . ?
C5 B7 1.719(3) . ?
C5 B11 1.715(3) . ?
C5 B6 1.697(3) . ?
C5 B10 1.695(3) . ?
B2 B2 1.689(3) 3_666 ?
B2 B3 1.787(2) . ?
B2 B1 1.779(2) . ?
B2 B8 1.794(3) . ?
B2 B12 1.787(3) . ?
B2 B9 1.782(3) . ?
B3 B1 1.764(3) . ?
B3 B8 1.762(3) . ?
B3 B7 1.775(3) . ?
B3 H3 1.12(2) . ?
B1 B12 1.766(3) . ?
B1 B11 1.776(3) . ?
B1 H1 1.13(2) . ?
B8 B7 1.764(3) . ?
B8 B9 1.780(4) . ?
B8 B6 1.776(3) . ?
B8 H8 1.07(3) . ?
B7 B6 1.775(3) . ?
B7 H7 1.07(2) . ?
B12 B11 1.758(3) . ?
B12 B9 1.784(4) . ?
B12 B10 1.772(3) . ?
B12 H12 1.12(3) . ?
B11 B10 1.768(4) . ?
B11 H11 1.07(2) . ?
B9 B6 1.771(3) . ?
B9 B10 1.777(3) . ?
B9 H9 1.09(2) . ?
B6 B10 1.787(4) . ?
B6 H6 1.11(3) . ?
B10 H10 1.12(3) . ?

loop_
_geom_torsion_atom_site_label_1
_geom_torsion_atom_site_label_2
_geom_torsion_atom_site_label_3
_geom_torsion_atom_site_label_4
_geom_torsion
_geom_torsion_site_symmetry_1
_geom_torsion_site_symmetry_2
_geom_torsion_site_symmetry_3
_geom_torsion_site_symmetry_4
_geom_torsion_publ_flag
C4 C5 B7 B3 -35.87(12) . . . . ?
C4 C5 B7 B8 -97.67(14) . . . . ?
C4 C5 B7 B6 -138.14(14) . . . . ?
C4 C5 B11 B1 35.51(13) . . . . ?
C4 C5 B11 B12 97.47(15) . . . . ?
C4 C5 B11 B10 138.15(15) . . . . ?
C4 C5 B6 B8 -1.4(2) . . . . ?
C4 C5 B6 B7 38.79(14) . . . . ?
C4 C5 B6 B9 -63.9(2) . . . . ?
C4 C5 B6 B10 -103.91(16) . . . . ?
C4 C5 B10 B12 1.4(2) . . . . ?
C4 C5 B10 B11 -38.96(15) . . . . ?
C4 C5 B10 B9 63.9(2) . . . . ?
C4 C5 B10 B6 103.70(17) . . . . ?
C4 B3 B1 B2 -134.12(13) . . . . ?
C4 B3 B1 B12 -96.03(15) . . . . ?
C4 B3 B1 B11 -32.75(13) . . . . ?
C4 B3 B8 B2 98.98(13) . . . . ?
C4 B3 B8 B7 -39.87(13) . . . . ?
C4 B3 B8 B9 61.20(16) . . . . ?
C4 B3 B8 B6 -1.95(19) . . . . ?
C4 B3 B7 C5 35.00(12) . . . . ?
C4 B3 B7 B8 133.32(15) . . . . ?
C4 B3 B7 B6 95.52(16) . . . . ?
C4 B1 B12 B2 -99.83(13) . . . . ?
C4 B1 B12 B11 39.85(14) . . . . ?
C4 B1 B12 B9 -61.60(16) . . . . ?
C4 B1 B12 B10 1.7(2) . . . . ?
C4 B1 B11 C5 -34.91(12) . . . . ?
C4 B1 B11 B12 -133.69(16) . . . . ?
C4 B1 B11 B10 -95.45(17) . . . . ?
C4 B7 B6 C5 -35.01(12) . . . . ?
C4 B7 B6 B8 98.53(15) . . . . ?
C4 B7 B6 B9 61.2(2) . . . . ?
C4 B7 B6 B10 -2.21(18) . . . . ?
C4 B11 B10 C5 35.00(13) . . . . ?
C4 B11 B10 B12 -98.37(15) . . . . ?
C4 B11 B10 B9 -60.9(2) . . . . ?
C4 B11 B10 B6 2.11(19) . . . . ?
C5 C4 B3 B2 64.02(16) . . . . ?
C5 C4 B3 B1 104.06(15) . . . . ?
C5 C4 B3 B8 1.10(18) . . . . ?
C5 C4 B3 B7 -39.36(14) . . . . ?
C5 C4 B1 B2 -63.75(17) . . . . ?
C5 C4 B1 B3 -104.19(15) . . . . ?
C5 C4 B1 B12 -0.83(18) . . . . ?
C5 C4 B1 B11 39.23(15) . . . . ?
C5 C4 B7 B3 138.27(14) . . . . ?
C5 C4 B7 B8 97.89(15) . . . . ?
C5 C4 B7 B6 35.65(12) . . . . ?
C5 C4 B11 B1 -138.23(14) . . . . ?
C5 C4 B11 B12 -98.07(18) . . . . ?
C5 C4 B11 B10 -35.72(14) . . . . ?
C5 B7 B6 B8 133.54(16) . . . . ?
C5 B7 B6 B9 96.2(2) . . . . ?
C5 B7 B6 B10 32.81(14) . . . . ?
C5 B11 B10 B12 -133.37(16) . . . . ?
C5 B11 B10 B9 -95.9(2) . . . . ?
C5 B11 B10 B6 -32.90(14) . . . . ?
C5 B6 B10 B12 96.32(18) . . . . ?
C5 B6 B10 B11 33.33(14) . . . . ?
C5 B6 B10 B9 133.89(16) . . . . ?
B2 B2 B3 C4 149.42(19) 3_666 . . . ?
B2 B2 B3 B1 110.3(2) 3_666 . . . ?
B2 B2 B3 B8 -112.3(2) 3_666 . . . ?
B2 B2 B3 B7 -149.21(19) 3_666 . . . ?
B2 B2 B1 C4 -152.05(19) 3_666 . . . ?
B2 B2 B1 B3 -112.4(2) 3_666 . . . ?
B2 B2 B1 B12 109.8(2) 3_666 . . . ?
B2 B2 B1 B11 145.90(19) 3_666 . . . ?
B2 B2 B8 B3 111.5(2) 3_666 . . . ?
B2 B2 B8 B7 148.77(19) 3_666 . . . ?
B2 B2 B8 B9 -110.9(2) 3_666 . . . ?
B2 B2 B8 B6 -147.36(19) 3_666 . . . ?
B2 B2 B12 B1 -111.1(2) 3_666 . . . ?
B2 B2 B12 B11 -147.8(2) 3_666 . . . ?
B2 B2 B12 B9 112.0(2) 3_666 . . . ?
B2 B2 B12 B10 148.31(19) 3_666 . . . ?
B2 B2 B9 B8 112.9(2) 3_666 . . . ?
B2 B2 B9 B12 -109.9(2) 3_666 . . . ?
B2 B2 B9 B6 149.6(2) 3_666 . . . ?
B2 B2 B9 B10 -146.1(2) 3_666 . . . ?
B2 B3 B1 C4 134.12(13) . . . . ?
B2 B3 B1 B12 38.10(12) . . . . ?
B2 B3 B1 B11 101.38(15) . . . . ?
B2 B3 B8 B7 -138.85(15) . . . . ?
B2 B3 B8 B9 -37.78(13) . . . . ?
B2 B3 B8 B6 -100.94(17) . . . . ?
B2 B3 B7 C4 -95.99(14) . . . . ?
B2 B3 B7 C5 -60.99(16) . . . . ?
B2 B3 B7 B8 37.33(14) . . . . ?
B2 B3 B7 B6 -0.47(19) . . . . ?
B2 B1 B12 B11 139.68(16) . . . . ?
B2 B1 B12 B9 38.23(13) . . . . ?
B2 B1 B12 B10 101.49(19) . . . . ?
B2 B1 B11 C4 97.15(14) . . . . ?
B2 B1 B11 C5 62.24(17) . . . . ?
B2 B1 B11 B12 -36.54(15) . . . . ?
B2 B1 B11 B10 1.7(2) . . . . ?
B2 B8 B7 C4 2.61(19) . . . . ?
B2 B8 B7 C5 61.18(18) . . . . ?
B2 B8 B7 B3 -37.19(13) . . . . ?
B2 B8 B7 B6 100.56(18) . . . . ?
B2 B8 B9 B12 -38.29(13) . . . . ?
B2 B8 B9 B6 -139.20(15) . . . . ?
B2 B8 B9 B10 -101.44(18) . . . . ?
B2 B8 B6 C5 -61.77(19) . . . . ?
B2 B8 B6 B7 -101.88(14) . . . . ?
B2 B8 B6 B9 36.47(14) . . . . ?
B2 B8 B6 B10 -1.00(19) . . . . ?
B2 B12 B11 C4 -2.7(2) . . . . ?
B2 B12 B11 C5 -61.2(2) . . . . ?
B2 B12 B11 B1 36.46(14) . . . . ?
B2 B12 B11 B10 -100.84(19) . . . . ?
B2 B12 B9 B8 38.44(13) . . . . ?
B2 B12 B9 B6 101.92(17) . . . . ?
B2 B12 B9 B10 139.57(15) . . . . ?
B2 B12 B10 C5 61.8(2) . . . . ?
B2 B12 B10 B11 102.04(16) . . . . ?
B2 B12 B10 B9 -36.26(14) . . . . ?
B2 B12 B10 B6 1.0(2) . . . . ?
B2 B9 B6 C5 62.0(2) . . . . ?
B2 B9 B6 B8 -36.96(15) . . . . ?
B2 B9 B6 B7 0.1(2) . . . . ?
B2 B9 B6 B10 101.12(19) . . . . ?
B2 B9 B10 C5 -62.5(2) . . . . ?
B2 B9 B10 B12 36.40(15) . . . . ?
B2 B9 B10 B11 -0.7(2) . . . . ?
B2 B9 B10 B6 -101.72(18) . . . . ?
B3 C4 C5 B7 39.63(13) . . . . ?
B3 C4 C5 B11 -107.87(15) . . . . ?
B3 C4 C5 B6 0.2(2) . . . . ?
B3 C4 C5 B10 -68.5(2) . . . . ?
B3 C4 B1 B2 40.44(12) . . . . ?
B3 C4 B1 B12 103.36(14) . . . . ?
B3 C4 B1 B11 143.42(15) . . . . ?
B3 C4 B7 C5 -138.27(14) . . . . ?
B3 C4 B7 B8 -40.37(13) . . . . ?
B3 C4 B7 B6 -102.61(14) . . . . ?
B3 C4 B11 C5 102.40(15) . . . . ?
B3 C4 B11 B1 -35.83(15) . . . . ?
B3 C4 B11 B12 4.3(2) . . . . ?
B3 C4 B11 B10 66.68(19) . . . . ?
B3 B2 B1 C4 -39.70(12) . . . . ?
B3 B2 B1 B12 -137.85(14) . . . . ?
B3 B2 B1 B11 -101.75(15) . . . . ?
B3 B2 B8 B7 37.24(14) . . . . ?
B3 B2 B8 B9 137.55(14) . . . . ?
B3 B2 B8 B6 101.11(14) . . . . ?
B3 B2 B12 B1 37.06(13) . . . . ?
B3 B2 B12 B11 0.4(2) . . . . ?
B3 B2 B12 B9 -99.82(14) . . . . ?
B3 B2 B12 B10 -63.50(18) . . . . ?
B3 B2 B9 B8 -37.11(13) . . . . ?
B3 B2 B9 B12 100.09(14) . . . . ?
B3 B2 B9 B6 -0.4(2) . . . . ?
B3 B2 B9 B10 63.9(2) . . . . ?
B3 B1 B12 B2 -38.09(12) . . . . ?
B3 B1 B12 B11 101.59(16) . . . . ?
B3 B1 B12 B9 0.14(18) . . . . ?
B3 B1 B12 B10 63.4(2) . . . . ?
B3 B1 B11 C4 32.73(13) . . . . ?
B3 B1 B11 C5 -2.19(19) . . . . ?
B3 B1 B11 B12 -100.96(16) . . . . ?
B3 B1 B11 B10 -62.73(19) . . . . ?
B3 B8 B7 C4 39.79(13) . . . . ?
B3 B8 B7 C5 98.37(14) . . . . ?
B3 B8 B7 B6 137.74(17) . . . . ?
B3 B8 B9 B2 38.00(12) . . . . ?
B3 B8 B9 B12 -0.28(18) . . . . ?
B3 B8 B9 B6 -101.19(15) . . . . ?
B3 B8 B9 B10 -63.4(2) . . . . ?
B3 B8 B6 C5 2.1(2) . . . . ?
B3 B8 B6 B7 -38.02(15) . . . . ?
B3 B8 B6 B9 100.33(16) . . . . ?
B3 B8 B6 B10 62.86(19) . . . . ?
B3 B7 B6 C5 -95.97(15) . . . . ?
B3 B7 B6 B8 37.57(15) . . . . ?
B3 B7 B6 B9 0.2(2) . . . . ?
B3 B7 B6 B10 -63.16(18) . . . . ?
B1 C4 C5 B7 107.77(14) . . . . ?
B1 C4 C5 B11 -39.72(14) . . . . ?
B1 C4 C5 B6 68.37(19) . . . . ?
B1 C4 C5 B10 -0.4(2) . . . . ?
B1 C4 B3 B2 -40.04(12) . . . . ?
B1 C4 B3 B8 -102.95(14) . . . . ?
B1 C4 B3 B7 -143.41(15) . . . . ?
B1 C4 B7 C5 -102.49(15) . . . . ?
B1 C4 B7 B3 35.78(14) . . . . ?
B1 C4 B7 B8 -4.6(2) . . . . ?
B1 C4 B7 B6 -66.83(18) . . . . ?
B1 C4 B11 C5 138.23(14) . . . . ?
B1 C4 B11 B12 40.16(15) . . . . ?
B1 C4 B11 B10 102.51(15) . . . . ?
B1 B2 B3 C4 39.13(12) . . . . ?
B1 B2 B3 B8 137.45(15) . . . . ?
B1 B2 B3 B7 100.50(15) . . . . ?
B1 B2 B8 B3 -37.28(13) . . . . ?
B1 B2 B8 B7 0.0(2) . . . . ?
B1 B2 B8 B9 100.27(15) . . . . ?
B1 B2 B8 B6 63.83(17) . . . . ?
B1 B2 B12 B11 -36.64(16) . . . . ?
B1 B2 B12 B9 -136.88(14) . . . . ?
B1 B2 B12 B10 -100.57(16) . . . . ?
B1 B2 B9 B8 -99.31(14) . . . . ?
B1 B2 B9 B12 37.89(13) . . . . ?
B1 B2 B9 B6 -62.6(2) . . . . ?
B1 B2 B9 B10 1.7(2) . . . . ?
B1 B3 B8 B2 38.15(13) . . . . ?
B1 B3 B8 B7 -100.70(15) . . . . ?
B1 B3 B8 B9 0.37(18) . . . . ?
B1 B3 B8 B6 -62.79(18) . . . . ?
B1 B3 B7 C4 -32.23(12) . . . . ?
B1 B3 B7 C5 2.76(17) . . . . ?
B1 B3 B7 B8 101.08(15) . . . . ?
B1 B3 B7 B6 63.29(18) . . . . ?
B1 B12 B11 C4 -39.16(14) . . . . ?
B1 B12 B11 C5 -97.69(16) . . . . ?
B1 B12 B11 B10 -137.29(18) . . . . ?
B1 B12 B9 B2 -38.35(13) . . . . ?
B1 B12 B9 B8 0.09(18) . . . . ?
B1 B12 B9 B6 63.57(19) . . . . ?
B1 B12 B9 B10 101.22(16) . . . . ?
B1 B12 B10 C5 -1.9(2) . . . . ?
B1 B12 B10 B11 38.39(16) . . . . ?
B1 B12 B10 B9 -99.92(16) . . . . ?
B1 B12 B10 B6 -62.7(2) . . . . ?
B1 B11 B10 C5 95.31(16) . . . . ?
B1 B11 B10 B12 -38.06(15) . . . . ?
B1 B11 B10 B9 -0.6(2) . . . . ?
B1 B11 B10 B6 62.42(19) . . . . ?
B8 B2 B3 C4 -98.32(14) . . . . ?
B8 B2 B3 B1 -137.45(15) . . . . ?
B8 B2 B3 B7 -36.94(13) . . . . ?
B8 B2 B1 C4 -2.58(18) . . . . ?
B8 B2 B1 B3 37.12(13) . . . . ?
B8 B2 B1 B12 -100.73(15) . . . . ?
B8 B2 B1 B11 -64.63(17) . . . . ?
B8 B2 B12 B1 99.00(14) . . . . ?
B8 B2 B12 B11 62.4(2) . . . . ?
B8 B2 B12 B9 -37.88(13) . . . . ?
B8 B2 B12 B10 -1.57(19) . . . . ?
B8 B2 B9 B12 137.21(14) . . . . ?
B8 B2 B9 B6 36.76(16) . . . . ?
B8 B2 B9 B10 101.01(18) . . . . ?
B8 B3 B1 C4 95.71(14) . . . . ?
B8 B3 B1 B2 -38.41(12) . . . . ?
B8 B3 B1 B12 -0.32(18) . . . . ?
B8 B3 B1 B11 62.96(17) . . . . ?
B8 B3 B7 C4 -133.32(15) . . . . ?
B8 B3 B7 C5 -98.32(15) . . . . ?
B8 B3 B7 B6 -37.79(16) . . . . ?
B8 B7 B6 C5 -133.54(16) . . . . ?
B8 B7 B6 B9 -37.32(16) . . . . ?
B8 B7 B6 B10 -100.73(16) . . . . ?
B8 B9 B6 C5 98.92(16) . . . . ?
B8 B9 B6 B7 37.03(15) . . . . ?
B8 B9 B6 B10 138.08(16) . . . . ?
B8 B9 B10 C5 1.6(2) . . . . ?
B8 B9 B10 B12 100.56(16) . . . . ?
B8 B9 B10 B11 63.5(2) . . . . ?
B8 B9 B10 B6 -37.57(16) . . . . ?
B8 B6 B10 C5 -96.29(15) . . . . ?
B8 B6 B10 B12 0.0(2) . . . . ?
B8 B6 B10 B11 -62.97(19) . . . . ?
B8 B6 B10 B9 37.60(14) . . . . ?
B7 C4 C5 B11 -147.50(14) . . . . ?
B7 C4 C5 B6 -39.40(15) . . . . ?
B7 C4 C5 B10 -108.14(18) . . . . ?
B7 C4 B3 B2 103.38(14) . . . . ?
B7 C4 B3 B1 143.41(15) . . . . ?
B7 C4 B3 B8 40.46(13) . . . . ?
B7 C4 B1 B2 4.62(19) . . . . ?
B7 C4 B1 B3 -35.82(15) . . . . ?
B7 C4 B1 B12 67.54(18) . . . . ?
B7 C4 B1 B11 107.61(17) . . . . ?
B7 C4 B11 C5 31.88(14) . . . . ?
B7 C4 B11 B1 -106.36(15) . . . . ?
B7 C4 B11 B12 -66.2(2) . . . . ?
B7 C4 B11 B10 -3.8(2) . . . . ?
B7 C5 B11 C4 -31.27(14) . . . . ?
B7 C5 B11 B1 4.2(2) . . . . ?
B7 C5 B11 B12 66.20(19) . . . . ?
B7 C5 B11 B10 106.88(17) . . . . ?
B7 C5 B6 B8 -40.23(15) . . . . ?
B7 C5 B6 B9 -102.64(17) . . . . ?
B7 C5 B6 B10 -142.70(15) . . . . ?
B7 C5 B10 B12 -65.8(2) . . . . ?
B7 C5 B10 B11 -106.13(17) . . . . ?
B7 C5 B10 B9 -3.3(2) . . . . ?
B7 C5 B10 B6 36.54(16) . . . . ?
B7 B3 B1 C4 32.38(12) . . . . ?
B7 B3 B1 B2 -101.75(14) . . . . ?
B7 B3 B1 B12 -63.65(16) . . . . ?
B7 B3 B1 B11 -0.37(18) . . . . ?
B7 B3 B8 B2 138.85(15) . . . . ?
B7 B3 B8 B9 101.07(15) . . . . ?
B7 B3 B8 B6 37.91(16) . . . . ?
B7 B8 B9 B2 101.86(14) . . . . ?
B7 B8 B9 B12 63.57(17) . . . . ?
B7 B8 B9 B6 -37.34(14) . . . . ?
B7 B8 B9 B10 0.4(2) . . . . ?
B7 B8 B6 C5 40.11(14) . . . . ?
B7 B8 B6 B9 138.35(16) . . . . ?
B7 B8 B6 B10 100.88(17) . . . . ?
B7 B6 B10 C5 -33.27(13) . . . . ?
B7 B6 B10 B12 63.06(19) . . . . ?
B7 B6 B10 B11 0.1(2) . . . . ?
B7 B6 B10 B9 100.63(16) . . . . ?
B12 B2 B3 C4 2.05(17) . . . . ?
B12 B2 B3 B1 -37.08(14) . . . . ?
B12 B2 B3 B8 100.36(15) . . . . ?
B12 B2 B3 B7 63.42(17) . . . . ?
B12 B2 B1 C4 98.15(15) . . . . ?
B12 B2 B1 B3 137.85(14) . . . . ?
B12 B2 B1 B11 36.10(14) . . . . ?
B12 B2 B8 B3 -99.53(14) . . . . ?
B12 B2 B8 B7 -62.29(18) . . . . ?
B12 B2 B8 B9 38.02(14) . . . . ?
B12 B2 B8 B6 1.58(18) . . . . ?
B12 B2 B9 B8 -137.21(14) . . . . ?
B12 B2 B9 B6 -100.44(18) . . . . ?
B12 B2 B9 B10 -36.20(16) . . . . ?
B12 B1 B11 C4 133.69(16) . . . . ?
B12 B1 B11 C5 98.77(17) . . . . ?
B12 B1 B11 B10 38.23(17) . . . . ?
B12 B11 B10 C5 133.37(16) . . . . ?
B12 B11 B10 B9 37.43(16) . . . . ?
B12 B11 B10 B6 100.47(17) . . . . ?
B12 B9 B6 C5 -1.9(2) . . . . ?
B12 B9 B6 B8 -100.77(16) . . . . ?
B12 B9 B6 B7 -63.7(2) . . . . ?
B12 B9 B6 B10 37.31(16) . . . . ?
B12 B9 B10 C5 -98.95(18) . . . . ?
B12 B9 B10 B11 -37.08(16) . . . . ?
B12 B9 B10 B6 -138.13(16) . . . . ?
B11 C4 C5 B7 147.50(14) . . . . ?
B11 C4 C5 B6 108.10(17) . . . . ?
B11 C4 C5 B10 39.36(17) . . . . ?
B11 C4 B3 B2 -4.09(19) . . . . ?
B11 C4 B3 B1 35.94(15) . . . . ?
B11 C4 B3 B8 -67.01(18) . . . . ?
B11 C4 B3 B7 -107.47(17) . . . . ?
B11 C4 B1 B2 -102.99(15) . . . . ?
B11 C4 B1 B3 -143.42(15) . . . . ?
B11 C4 B1 B12 -40.07(14) . . . . ?
B11 C4 B7 C5 -31.78(14) . . . . ?
B11 C4 B7 B3 106.49(15) . . . . ?
B11 C4 B7 B8 66.12(18) . . . . ?
B11 C4 B7 B6 3.88(18) . . . . ?
B11 C5 B7 C4 31.38(14) . . . . ?
B11 C5 B7 B3 -4.49(19) . . . . ?
B11 C5 B7 B8 -66.29(18) . . . . ?
B11 C5 B7 B6 -106.76(17) . . . . ?
B11 C5 B6 B8 66.0(2) . . . . ?
B11 C5 B6 B7 106.24(17) . . . . ?
B11 C5 B6 B9 3.6(2) . . . . ?
B11 C5 B6 B10 -36.46(17) . . . . ?
B11 C5 B10 B12 40.35(16) . . . . ?
B11 C5 B10 B9 102.84(18) . . . . ?
B11 C5 B10 B6 142.67(16) . . . . ?
B11 B1 B12 B2 -139.68(16) . . . . ?
B11 B1 B12 B9 -101.45(17) . . . . ?
B11 B1 B12 B10 -38.20(17) . . . . ?
B11 B12 B9 B2 -102.22(15) . . . . ?
B11 B12 B9 B8 -63.78(18) . . . . ?
B11 B12 B9 B6 -0.3(2) . . . . ?
B11 B12 B9 B10 37.35(15) . . . . ?
B11 B12 B10 C5 -40.24(16) . . . . ?
B11 B12 B10 B9 -138.31(16) . . . . ?
B11 B12 B10 B6 -101.08(17) . . . . ?
B9 B2 B3 C4 -60.87(16) . . . . ?
B9 B2 B3 B1 -100.00(16) . . . . ?
B9 B2 B3 B8 37.45(14) . . . . ?
B9 B2 B3 B7 0.50(18) . . . . ?
B9 B2 B1 C4 59.96(18) . . . . ?
B9 B2 B1 B3 99.66(15) . . . . ?
B9 B2 B1 B12 -38.19(15) . . . . ?
B9 B2 B1 B11 -2.09(19) . . . . ?
B9 B2 B8 B3 -137.55(14) . . . . ?
B9 B2 B8 B7 -100.31(17) . . . . ?
B9 B2 B8 B6 -36.44(14) . . . . ?
B9 B2 B12 B1 136.88(14) . . . . ?
B9 B2 B12 B11 100.24(18) . . . . ?
B9 B2 B12 B10 36.32(15) . . . . ?
B9 B8 B7 C4 -60.82(18) . . . . ?
B9 B8 B7 C5 -2.24(18) . . . . ?
B9 B8 B7 B3 -100.61(15) . . . . ?
B9 B8 B7 B6 37.13(16) . . . . ?
B9 B8 B6 C5 -98.24(19) . . . . ?
B9 B8 B6 B7 -138.35(16) . . . . ?
B9 B8 B6 B10 -37.48(15) . . . . ?
B9 B12 B11 C4 60.8(2) . . . . ?
B9 B12 B11 C5 2.3(2) . . . . ?
B9 B12 B11 B1 100.00(16) . . . . ?
B9 B12 B11 B10 -37.29(16) . . . . ?
B9 B12 B10 C5 98.1(2) . . . . ?
B9 B12 B10 B11 138.31(16) . . . . ?
B9 B12 B10 B6 37.23(16) . . . . ?
B9 B6 B10 C5 -133.89(16) . . . . ?
B9 B6 B10 B12 -37.57(15) . . . . ?
B9 B6 B10 B11 -100.57(16) . . . . ?
B6 C5 B7 C4 138.14(14) . . . . ?
B6 C5 B7 B3 102.27(14) . . . . ?
B6 C5 B7 B8 40.46(14) . . . . ?
B6 C5 B11 C4 -101.27(17) . . . . ?
B6 C5 B11 B1 -65.8(2) . . . . ?
B6 C5 B11 B12 -3.8(2) . . . . ?
B6 C5 B11 B10 36.88(17) . . . . ?
B6 C5 B10 B12 -102.32(19) . . . . ?
B6 C5 B10 B11 -142.67(16) . . . . ?
B6 C5 B10 B9 -39.83(16) . . . . ?
B6 B8 B7 C4 -97.95(17) . . . . ?
B6 B8 B7 C5 -39.38(15) . . . . ?
B6 B8 B7 B3 -137.74(17) . . . . ?
B6 B8 B9 B2 139.20(15) . . . . ?
B6 B8 B9 B12 100.91(16) . . . . ?
B6 B8 B9 B10 37.76(17) . . . . ?
B6 B9 B10 C5 39.17(16) . . . . ?
B6 B9 B10 B12 138.13(16) . . . . ?
B6 B9 B10 B11 101.05(18) . . . . ?
B10 C5 B7 C4 101.23(18) . . . . ?
B10 C5 B7 B3 65.4(2) . . . . ?
B10 C5 B7 B8 3.6(2) . . . . ?
B10 C5 B7 B6 -36.91(18) . . . . ?
B10 C5 B11 C4 -138.15(15) . . . . ?
B10 C5 B11 B1 -102.64(16) . . . . ?
B10 C5 B11 B12 -40.68(15) . . . . ?
B10 C5 B6 B8 102.46(18) . . . . ?
B10 C5 B6 B7 142.70(15) . . . . ?
B10 C5 B6 B9 40.06(16) . . . . ?
B10 B12 B11 C4 98.14(18) . . . . ?
B10 B12 B11 C5 39.60(16) . . . . ?
B10 B12 B11 B1 137.29(18) . . . . ?
B10 B12 B9 B2 -139.57(15) . . . . ?
B10 B12 B9 B8 -101.13(16) . . . . ?
B10 B12 B9 B6 -37.65(16) . . . . ?
B10 B9 B6 C5 -39.16(16) . . . . ?
B10 B9 B6 B8 -138.08(16) . . . . ?
B10 B9 B6 B7 -101.05(18) . . . . ?
